data_1548311
loop_
_publ_author_name
'Hong-Ying Zang'
'Andreu Ruiz de la Oliva'
'Haralampos N. Miras'
'De-Liang Long'
'Roy T. McBurney'
'Leroy Cronin'

_publ_section_title
;
 Discovery of gigantic molecular nanostructures using a flow reaction
 array as a search engine
;
_journal_name_full 'Nature Communications'
_journal_page_first 3715
_journal_paper_doi 10.1038/ncomms4715
_journal_volume 5
_journal_year 2014
_chemical_formula_sum 'C9 H56 K Mo10 N O42 S10'
_chemical_formula_weight 2169.65
_space_group_IT_number 176
_symmetry_cell_setting hexagonal
_symmetry_space_group_name_Hall '-P 6c'
_symmetry_space_group_name_H-M 'P 63/m'
_atom_sites_solution_hydrogens none
_atom_sites_solution_primary direct
_atom_sites_solution_secondary difmap
_cell_angle_alpha 90.00
_cell_angle_beta 90.00
_cell_angle_gamma 120.00
_cell_formula_units_Z 6
_cell_length_a 23.7146(12)
_cell_length_b 23.7146(12)
_cell_length_c 19.1834(11)
_cell_measurement_reflns_used 9956
_cell_measurement_temperature 150(2)
_cell_measurement_theta_max 29.8
_cell_measurement_theta_min 2.25
_cell_volume 9343.0(9)
_computing_cell_refinement Apex2
_computing_data_collection Apex2
_computing_data_reduction Apex2
_computing_molecular_graphics Diamond
_computing_publication_material WingX
_computing_structure_refinement 'SHELXL-97 (Sheldrick, 1997)'
_computing_structure_solution 'SHELXS-97 (Sheldrick, 1990)'
_diffrn_ambient_temperature 150(2)
_diffrn_measured_fraction_theta_full 0.997
_diffrn_measured_fraction_theta_max 0.997
_diffrn_measurement_device_type 'Bruker Apex II Quasar CCD'
_diffrn_measurement_method '\w & \p scans'
_diffrn_radiation_monochromator graphite
_diffrn_radiation_source 'fine-focus sealed tube'
_diffrn_radiation_type MoK\a
_diffrn_radiation_wavelength 0.71073
_diffrn_reflns_av_R_equivalents 0.0368
_diffrn_reflns_av_sigmaI/netI 0.0179
_diffrn_reflns_limit_h_max 27
_diffrn_reflns_limit_h_min -29
_diffrn_reflns_limit_k_max 28
_diffrn_reflns_limit_k_min -29
_diffrn_reflns_limit_l_max 23
_diffrn_reflns_limit_l_min -23
_diffrn_reflns_number 67218
_diffrn_reflns_theta_full 26.00
_diffrn_reflns_theta_max 26.00
_diffrn_reflns_theta_min 2.02
_diffrn_standards_decay_% none
_exptl_absorpt_coefficient_mu 2.433
_exptl_absorpt_correction_T_max 0.9306
_exptl_absorpt_correction_T_min 0.7589
_exptl_absorpt_correction_type empirical
_exptl_absorpt_process_details SADABS
_exptl_crystal_colour orange
_exptl_crystal_density_diffrn 2.314
_exptl_crystal_density_meas ?
_exptl_crystal_density_method 'not measured'
_exptl_crystal_description block
_exptl_crystal_F_000 6312
_exptl_crystal_size_max 0.12
_exptl_crystal_size_mid 0.08
_exptl_crystal_size_min 0.03
_refine_diff_density_max 1.29
_refine_diff_density_min -0.69
_refine_diff_density_rms 0.13
_refine_ls_extinction_coef 0.000120(16)
_refine_ls_extinction_expression Fc^*^=kFc[1+0.001xFc^2^\l^3^/sin(2\q)]^-1/4^
_refine_ls_extinction_method SHELXL
_refine_ls_goodness_of_fit_ref 1.079
_refine_ls_hydrogen_treatment none
_refine_ls_matrix_type full
_refine_ls_number_parameters 365
_refine_ls_number_reflns 6312
_refine_ls_number_restraints 2
_refine_ls_restrained_S_all 1.078
_refine_ls_R_factor_all 0.0292
_refine_ls_R_factor_gt 0.0247
_refine_ls_shift/su_max 0.002
_refine_ls_shift/su_mean 0.000
_refine_ls_structure_factor_coef Fsqd
_refine_ls_weighting_details 'calc w=1/[\s^2^(Fo^2^)+(0.0340P)^2^+41.0296P] where P=(Fo^2^+2Fc^2^)/3'
_refine_ls_weighting_scheme calc
_refine_ls_wR_factor_gt 0.0710
_refine_ls_wR_factor_ref 0.0750
_reflns_number_gt 5668
_reflns_number_total 6312
_reflns_threshold_expression >2sigma(I)
_cod_data_source_file ncomms4715-s3.cif
_cod_data_source_block hz3551
_cod_depositor_comments
;
The following automatic conversions were performed:

'_symmetry_cell_setting' value 'Hexagonal' changed to 'hexagonal'
according to the built-in table from CIF Core dictionary named
'cif_core.dic' version 2.4.1 from 2010-06-29.

'_exptl_crystal_density_meas' value 'none' was changed to '?' - the
value is perceived as not measured.

Automatic conversion script
Id: cif_fix_values 5376 2017-05-30 11:51:03Z andrius 
;
_cod_original_sg_symbol_H-M P6(3)/m
_cod_database_code 1548311

loop_
_symmetry_equiv_pos_as_xyz
'x, y, z'
'-y, x-y, z'
'-x+y, -x, z'
'-x, -y, z+1/2'
'y, -x+y, z+1/2'
'x-y, x, z+1/2'
'-x, -y, -z'
'y, -x+y, -z'
'x-y, x, -z'
'x, y, -z-1/2'
'-y, x-y, -z-1/2'
'-x+y, -x, -z-1/2'

loop_
_atom_site_label
_atom_site_type_symbol
_atom_site_fract_x
_atom_site_fract_y
_atom_site_fract_z
_atom_site_U_iso_or_equiv
_atom_site_adp_type
_atom_site_occupancy
_atom_site_symmetry_multiplicity
_atom_site_calc_flag
_atom_site_refinement_flags
_atom_site_disorder_assembly
_atom_site_disorder_group
Mo1 Mo 0.207951(16) 0.112004(16) 0.335883(17) 0.01455(9) Uani 1 1 d . . .
Mo2 Mo 0.244859(16) 0.190743(16) 0.453843(17) 0.01397(9) Uani 1 1 d . . .
Mo3 Mo 0.306512(16) 0.340474(16) 0.515686(18) 0.01539(9) Uani 1 1 d . . .
Mo4 Mo 0.352731(16) 0.467599(16) 0.468466(18) 0.01597(9) Uani 1 1 d . . .
Mo5 Mo 0.377896(16) 0.547673(16) 0.322179(17) 0.01407(9) Uani 1 1 d . . .
S1 S 0.15291(5) 0.15870(5) 0.38676(5) 0.0174(2) Uani 1 1 d . . .
S2 S 0.31127(5) 0.17115(5) 0.38204(5) 0.0173(2) Uani 1 1 d . . .
S3 S 0.24595(5) 0.38637(5) 0.47901(5) 0.0186(2) Uani 1 1 d . . .
S4 S 0.40977(5) 0.41228(5) 0.47377(5) 0.0190(2) Uani 1 1 d . . .
S5 S 0.28818(6) 0.51402(6) 0.2500 0.0154(3) Uani 1 2 d S . .
S6 S 0.45767(7) 0.55194(7) 0.2500 0.0192(3) Uani 1 2 d S . .
K1 K 0.3333 0.6667 0.2500 0.0172(4) Uani 1 6 d S . .
K2 K 0.76436(9) 0.36103(8) 0.2500 0.0234(4) Uani 0.67 2 d SP . .
O1 O 0.25256(19) 0.09889(19) 0.2500 0.0181(8) Uani 1 2 d S . .
O2 O 0.14605(19) 0.09053(18) 0.2500 0.0166(8) Uani 1 2 d S . .
O3 O 0.17492(14) 0.03855(14) 0.37348(16) 0.0226(6) Uani 1 1 d . . .
O4 O 0.22303(14) 0.13255(13) 0.51470(15) 0.0203(6) Uani 1 1 d . . .
O5 O 0.22172(13) 0.25390(13) 0.50205(15) 0.0166(6) Uani 1 1 d . . .
O6 O 0.32817(13) 0.26783(13) 0.49651(14) 0.0166(6) Uani 1 1 d . . .
O7 O 0.31360(14) 0.35170(14) 0.60209(16) 0.0237(6) Uani 1 1 d . . .
O8 O 0.36888(15) 0.50836(14) 0.54454(16) 0.0240(6) Uani 1 1 d . . .
O9 O 0.31546(13) 0.51233(13) 0.40715(14) 0.0171(6) Uani 1 1 d . . .
O10 O 0.42608(13) 0.53244(13) 0.40341(14) 0.0176(6) Uani 1 1 d . . .
O11 O 0.40257(13) 0.62735(13) 0.33441(15) 0.0190(6) Uani 1 1 d . . .
O12 O 0.33802(13) 0.43088(13) 0.32836(14) 0.0169(6) Uani 1 1 d . . .
O13 O 0.25069(18) 0.21281(18) 0.2500 0.0168(8) Uani 1 2 d S . .
O14 O 0.28714(13) 0.29735(13) 0.37426(15) 0.0176(6) Uani 1 1 d . . .
O16 O 0.18934(15) 0.47374(15) 0.40077(18) 0.0299(7) Uani 1 1 d . . .
O17 O 0.45016(14) 0.29662(15) 0.45620(17) 0.0260(7) Uani 1 1 d . . .
O18 O 0.53160(15) 0.52085(17) 0.37221(17) 0.0312(7) Uani 1 1 d . . .
O21 O 0.3907(2) 0.4462(3) 0.7500 0.0450(13) Uani 1 2 d S . .
O22 O 0.25791(19) 0.46743(19) 0.6404(2) 0.0493(10) Uani 1 1 d . . .
O23 O 0.3768(3) 0.1249(3) 0.2500 0.0553(16) Uani 1 2 d S . .
O24 O 0.4948(2) 0.6087(2) 0.6478(3) 0.0632(13) Uani 1 1 d . . .
O25 O 0.0515(3) 0.1234(3) 0.2500 0.069(2) Uani 1 2 d S . .
O26 O 0.5849(4) 0.7103(4) 0.7500 0.055(2) Uiso 0.70 2 d SP . .
O27 O 0.8310(7) 0.4016(7) 0.2500 0.033(3) Uiso 0.33 2 d SP . .
O28 O 0.7190(8) 0.2824(8) 0.2500 0.039(4) Uiso 0.33 2 d SP . .
O29 O 0.2229(3) -0.1020(3) 0.2500 0.0524(16) Uani 0.67 2 d SP . .
O30 O 0.3333 0.6667 0.5295(3) 0.0326(14) Uani 0.50 3 d SP . .
O31 O 0.3967(5) 0.6700(5) 0.5447(6) 0.023(2) Uiso 0.33 1 d P . .
O32 O 0.3333 0.6667 0.4510(10) 0.064(5) Uiso 0.50 3 d SP . .
O33 O 0.76436(9) 0.36103(8) 0.2500 0.0234(4) Uani 0.33 2 d SP . .
N1 N 0.2229(3) -0.1020(3) 0.2500 0.0524(16) Uani 0.33 2 d SPD . .
N2 N 0.3333 0.6667 0.5295(3) 0.0326(14) Uani 0.50 3 d SP . .
N3 N 0.0000 0.0000 0.5000 0.0178(17) Uani 1 6 d S . .
C1 C 0.31932(18) 0.38307(19) 0.2884(2) 0.0165(8) Uani 1 1 d . . .
C2 C 0.29309(18) 0.31514(19) 0.3125(2) 0.0158(8) Uani 1 1 d . . .
C3 C 0.2756(3) 0.2731(3) 0.2500 0.0155(11) Uani 1 2 d S . .
C4 C 0.2898(4) -0.0961(5) 0.2500 0.023(2) Uani 0.60 2 d SPD . .
C5 C 0.1878(4) -0.1386(4) 0.3139(4) 0.0219(18) Uani 0.50 1 d PD . .
C6 C 0.2336(5) -0.0344(5) 0.2500 0.029(2) Uiso 0.60 2 d SP . .
C7 C 0.3855(10) 0.6666(10) 0.5742(12) 0.016(4) Uiso 0.20 1 d P . .
C8 C 0.362(2) 0.662(2) 0.457(2) 0.019(8) Uiso 0.10 1 d P . .
C9 C 0.0000 0.0000 0.4203(9) 0.026(4) Uiso 0.45 3 d SP . .
C10 C -0.0021(5) 0.0585(4) 0.4749(5) 0.0195(19) Uiso 0.45 1 d P . .

loop_
_atom_site_aniso_label
_atom_site_aniso_U_11
_atom_site_aniso_U_22
_atom_site_aniso_U_33
_atom_site_aniso_U_23
_atom_site_aniso_U_13
_atom_site_aniso_U_12
Mo1 0.01456(17) 0.01287(17) 0.01675(18) -0.00078(12) 0.00024(13) 0.00727(13)
Mo2 0.01335(17) 0.01272(17) 0.01651(17) -0.00011(12) 0.00054(12) 0.00703(13)
Mo3 0.01588(17) 0.01289(17) 0.01782(18) 0.00073(13) 0.00020(13) 0.00751(14)
Mo4 0.01681(17) 0.01240(17) 0.01839(18) 0.00052(13) -0.00033(13) 0.00706(14)
Mo5 0.01299(16) 0.01177(16) 0.01616(17) -0.00000(12) -0.00056(12) 0.00522(13)
S1 0.0136(5) 0.0181(5) 0.0206(5) -0.0026(4) 0.0003(4) 0.0081(4)
S2 0.0156(5) 0.0200(5) 0.0192(5) -0.0017(4) -0.0007(4) 0.0110(4)
S3 0.0171(5) 0.0152(5) 0.0250(5) 0.0036(4) 0.0033(4) 0.0093(4)
S4 0.0154(5) 0.0154(5) 0.0256(5) 0.0018(4) -0.0005(4) 0.0074(4)
S5 0.0121(6) 0.0145(6) 0.0186(7) 0.000 0.000 0.0058(5)
S6 0.0134(6) 0.0228(7) 0.0206(7) 0.000 0.000 0.0086(6)
K1 0.0149(6) 0.0149(6) 0.0218(10) 0.000 0.000 0.0074(3)
K2 0.0341(10) 0.0198(8) 0.0176(8) 0.000 0.000 0.0144(8)
O1 0.022(2) 0.020(2) 0.0170(19) 0.000 0.000 0.0145(18)
O2 0.0162(19) 0.0122(18) 0.0176(19) 0.000 0.000 0.0043(16)
O3 0.0260(16) 0.0173(14) 0.0237(15) 0.0023(12) 0.0008(12) 0.0100(13)
O4 0.0231(15) 0.0173(14) 0.0219(15) 0.0015(12) 0.0023(12) 0.0111(12)
O5 0.0174(14) 0.0133(13) 0.0199(14) 0.0008(11) 0.0029(11) 0.0083(11)
O6 0.0186(14) 0.0139(13) 0.0190(14) -0.0004(11) -0.0024(11) 0.0094(12)
O7 0.0261(16) 0.0224(15) 0.0219(16) -0.0014(12) -0.0007(13) 0.0117(13)
O8 0.0291(16) 0.0207(15) 0.0220(15) -0.0025(12) -0.0019(13) 0.0122(13)
O9 0.0197(14) 0.0152(13) 0.0172(14) 0.0015(11) 0.0021(11) 0.0094(12)
O10 0.0163(13) 0.0148(13) 0.0197(14) 0.0002(11) -0.0034(11) 0.0063(11)
O11 0.0186(14) 0.0146(14) 0.0213(15) -0.0005(11) -0.0020(11) 0.0063(12)
O12 0.0160(14) 0.0134(13) 0.0207(14) -0.0014(11) -0.0014(11) 0.0068(11)
O13 0.0148(19) 0.016(2) 0.021(2) 0.000 0.000 0.0086(16)
O14 0.0160(14) 0.0154(13) 0.0210(15) 0.0014(11) 0.0011(11) 0.0076(11)
O16 0.0253(16) 0.0264(17) 0.0392(19) 0.0080(14) 0.0023(14) 0.0138(14)
O17 0.0198(15) 0.0246(16) 0.0343(18) 0.0025(13) 0.0014(13) 0.0115(13)
O18 0.0235(16) 0.0415(19) 0.0307(17) 0.0042(15) -0.0025(14) 0.0177(15)
O21 0.026(3) 0.056(3) 0.044(3) 0.000 0.000 0.014(3)
O22 0.045(2) 0.046(2) 0.047(2) -0.0016(19) -0.0043(19) 0.0152(19)
O23 0.042(3) 0.078(4) 0.060(4) 0.000 0.000 0.041(3)
O24 0.078(3) 0.045(2) 0.071(3) 0.024(2) 0.040(3) 0.034(2)
O25 0.024(3) 0.060(4) 0.129(7) 0.000 0.000 0.027(3)
O29 0.053(4) 0.033(3) 0.072(4) 0.000 0.000 0.022(3)
O30 0.032(2) 0.032(2) 0.034(4) 0.000 0.000 0.0158(11)
O33 0.0341(10) 0.0198(8) 0.0176(8) 0.000 0.000 0.0144(8)
N1 0.053(4) 0.033(3) 0.072(4) 0.000 0.000 0.022(3)
N2 0.032(2) 0.032(2) 0.034(4) 0.000 0.000 0.0158(11)
N3 0.016(2) 0.016(2) 0.022(4) 0.000 0.000 0.0078(12)
C1 0.0108(18) 0.0158(19) 0.024(2) -0.0008(16) -0.0007(15) 0.0078(16)
C2 0.0097(17) 0.0162(19) 0.023(2) -0.0003(16) 0.0007(15) 0.0075(15)
C3 0.009(2) 0.013(3) 0.024(3) 0.000 0.000 0.006(2)
C4 0.006(4) 0.013(4) 0.049(7) 0.000 0.000 0.004(4)
C5 0.013(4) 0.017(4) 0.029(5) 0.009(3) 0.011(3) 0.003(3)

loop_
_atom_type_symbol
_atom_type_description
_atom_type_scat_dispersion_real
_atom_type_scat_dispersion_imag
_atom_type_scat_source
Mo Mo -1.6832 0.6857 'International Tables Vol C Tables 4.2.6.8 and 6.1.1.4'
S S 0.1246 0.1234 'International Tables Vol C Tables 4.2.6.8 and 6.1.1.4'
K K 0.2009 0.2494 'International Tables Vol C Tables 4.2.6.8 and 6.1.1.4'
O O 0.0106 0.0060 'International Tables Vol C Tables 4.2.6.8 and 6.1.1.4'
N N 0.0061 0.0033 'International Tables Vol C Tables 4.2.6.8 and 6.1.1.4'
C C 0.0033 0.0016 'International Tables Vol C Tables 4.2.6.8 and 6.1.1.4'
H H 0.0000 0.0000 'International Tables Vol C Tables 4.2.6.8 and 6.1.1.4'

loop_
_geom_angle_atom_site_label_1
_geom_angle_atom_site_label_2
_geom_angle_atom_site_label_3
_geom_angle
_geom_angle_site_symmetry_1
_geom_angle_site_symmetry_3
O3 Mo1 O1 101.27(15) . .
O3 Mo1 O2 100.34(14) . .
O1 Mo1 O2 71.64(12) . .
O3 Mo1 S2 105.63(11) . .
O1 Mo1 S2 85.95(10) . .
O2 Mo1 S2 148.52(9) . .
O3 Mo1 S1 103.56(11) . .
O1 Mo1 S1 149.91(9) . .
O2 Mo1 S1 87.34(10) . .
S2 Mo1 S1 103.27(4) . .
O3 Mo1 Mo2 100.05(10) . .
O1 Mo1 Mo2 137.53(11) . .
O2 Mo1 Mo2 138.64(10) . .
S2 Mo1 Mo2 52.94(3) . .
S1 Mo1 Mo2 52.96(3) . .
O4 Mo2 O5 101.61(12) . .
O4 Mo2 O6 102.49(13) . .
O5 Mo2 O6 70.35(11) . .
O4 Mo2 S2 102.14(10) . .
O5 Mo2 S2 150.85(8) . .
O6 Mo2 S2 88.16(8) . .
O4 Mo2 S1 105.35(10) . .
O5 Mo2 S1 86.46(8) . .
O6 Mo2 S1 146.77(8) . .
S2 Mo2 S1 103.20(4) . .
O4 Mo2 Mo1 98.60(10) . .
O5 Mo2 Mo1 138.27(8) . .
O6 Mo2 Mo1 138.92(8) . .
S2 Mo2 Mo1 52.89(3) . .
S1 Mo2 Mo1 52.94(3) . .
O7 Mo3 O5 104.83(13) . .
O7 Mo3 O6 105.21(13) . .
O5 Mo3 O6 70.71(10) . .
O7 Mo3 S3 105.31(11) . .
O5 Mo3 S3 84.44(8) . .
O6 Mo3 S3 144.58(8) . .
O7 Mo3 S4 103.97(11) . .
O5 Mo3 S4 147.02(8) . .
O6 Mo3 S4 86.50(8) . .
S3 Mo3 S4 103.07(4) . .
O7 Mo3 Mo4 101.27(10) . .
O5 Mo3 Mo4 134.33(8) . .
O6 Mo3 Mo4 135.76(8) . .
S3 Mo3 Mo4 52.56(3) . .
S4 Mo3 Mo4 52.73(3) . .
O8 Mo4 O9 103.45(13) . .
O8 Mo4 O10 103.34(13) . .
O9 Mo4 O10 71.93(11) . .
O8 Mo4 S3 104.10(11) . .
O9 Mo4 S3 84.55(8) . .
O10 Mo4 S3 147.25(8) . .
O8 Mo4 S4 104.94(11) . .
O9 Mo4 S4 147.47(8) . .
O10 Mo4 S4 86.28(8) . .
S3 Mo4 S4 103.46(4) . .
O8 Mo4 Mo3 101.08(10) . .
O9 Mo4 Mo3 134.77(8) . .
O10 Mo4 Mo3 136.77(8) . .
S3 Mo4 Mo3 52.69(3) . .
S4 Mo4 Mo3 52.99(3) . .
O11 Mo5 O10 100.24(12) . .
O11 Mo5 O9 96.92(12) . .
O10 Mo5 O9 71.50(11) . .
O11 Mo5 S6 102.49(10) . .
O10 Mo5 S6 86.98(8) . .
O9 Mo5 S6 153.27(8) . .
O11 Mo5 S5 102.27(10) . .
O10 Mo5 S5 151.80(8) . .
O9 Mo5 S5 89.05(8) . .
S6 Mo5 S5 104.35(3) . .
O11 Mo5 O12 169.05(12) . .
O10 Mo5 O12 72.52(10) . .
O9 Mo5 O12 73.17(10) . .
S6 Mo5 O12 85.58(7) . .
S5 Mo5 O12 82.55(7) . .
O11 Mo5 Mo5 97.97(10) . 10_556
O10 Mo5 Mo5 138.89(8) . 10_556
O9 Mo5 Mo5 141.73(8) . 10_556
S6 Mo5 Mo5 53.09(2) . 10_556
S5 Mo5 Mo5 53.36(2) . 10_556
O12 Mo5 Mo5 92.79(7) . 10_556
O11 Mo5 K1 43.85(9) . .
O10 Mo5 K1 143.15(8) . .
O9 Mo5 K1 100.47(7) . .
S6 Mo5 K1 106.25(3) . .
S5 Mo5 K1 58.80(3) . .
O12 Mo5 K1 141.16(6) . .
Mo5 Mo5 K1 68.263(5) 10_556 .
Mo1 S1 Mo2 74.10(3) . .
Mo1 S2 Mo2 74.16(3) . .
Mo4 S3 Mo3 74.75(3) . .
Mo4 S4 Mo3 74.27(3) . .
Mo5 S5 Mo5 73.28(4) . 10_556
Mo5 S5 K1 83.17(4) . .
Mo5 S5 K1 83.17(4) 10_556 .
Mo5 S6 Mo5 73.83(4) 10_556 .
O11 K1 O11 71.31(12) 2_665 11_666
O11 K1 O11 132.05(4) 2_665 12_566
O11 K1 O11 89.45(8) 11_666 12_566
O11 K1 O11 89.45(8) 2_665 3_565
O11 K1 O11 132.05(4) 11_666 3_565
O11 K1 O11 71.30(12) 12_566 3_565
O11 K1 O11 89.45(8) 2_665 .
O11 K1 O11 132.06(4) 11_666 .
O11 K1 O11 132.06(4) 12_566 .
O11 K1 O11 89.45(8) 3_565 .
O11 K1 O11 132.06(4) 2_665 10_556
O11 K1 O11 89.45(8) 11_666 10_556
O11 K1 O11 89.45(8) 12_566 10_556
O11 K1 O11 132.06(4) 3_565 10_556
O11 K1 O11 71.31(12) . 10_556
O11 K1 S5 69.31(6) 2_665 3_565
O11 K1 S5 69.31(6) 11_666 3_565
O11 K1 S5 62.80(6) 12_566 3_565
O11 K1 S5 62.80(6) 3_565 3_565
O11 K1 S5 144.13(6) . 3_565
O11 K1 S5 144.13(6) 10_556 3_565
O11 K1 S5 144.13(6) 2_665 .
O11 K1 S5 144.13(6) 11_666 .
O11 K1 S5 69.31(6) 12_566 .
O11 K1 S5 69.31(6) 3_565 .
O11 K1 S5 62.80(6) . .
O11 K1 S5 62.80(6) 10_556 .
S5 K1 S5 120.0 3_565 .
O11 K1 S5 62.81(6) 2_665 2_665
O11 K1 S5 62.81(6) 11_666 2_665
O11 K1 S5 144.13(6) 12_566 2_665
O11 K1 S5 144.13(6) 3_565 2_665
O11 K1 S5 69.31(6) . 2_665
O11 K1 S5 69.31(6) 10_556 2_665
S5 K1 S5 120.003(1) 3_565 2_665
S5 K1 S5 120.0 . 2_665
O11 K1 Mo5 107.33(6) 2_665 12_566
O11 K1 Mo5 82.31(6) 11_666 12_566
O11 K1 Mo5 24.95(6) 12_566 12_566
O11 K1 Mo5 61.64(6) 3_565 12_566
O11 K1 Mo5 145.55(6) . 12_566
O11 K1 Mo5 113.13(6) 10_556 12_566
S5 K1 Mo5 38.037(19) 3_565 12_566
S5 K1 Mo5 88.13(2) . 12_566
S5 K1 Mo5 145.115(19) 2_665 12_566
O11 K1 Mo5 82.31(6) 2_665 3_565
O11 K1 Mo5 107.33(6) 11_666 3_565
O11 K1 Mo5 61.64(6) 12_566 3_565
O11 K1 Mo5 24.95(6) 3_565 3_565
O11 K1 Mo5 113.13(6) . 3_565
O11 K1 Mo5 145.55(6) 10_556 3_565
S5 K1 Mo5 38.037(19) 3_565 3_565
S5 K1 Mo5 88.13(2) . 3_565
S5 K1 Mo5 145.115(19) 2_665 3_565
Mo5 K1 Mo5 43.475(11) 12_566 3_565
O11 K1 Mo5 145.55(6) 2_665 10_556
O11 K1 Mo5 113.14(6) 11_666 10_556
O11 K1 Mo5 82.31(6) 12_566 10_556
O11 K1 Mo5 107.34(6) 3_565 10_556
O11 K1 Mo5 61.64(6) . 10_556
O11 K1 Mo5 24.95(6) 10_556 10_556
S5 K1 Mo5 145.112(19) 3_565 10_556
S5 K1 Mo5 38.036(19) . 10_556
S5 K1 Mo5 88.13(2) 2_665 10_556
Mo5 K1 Mo5 107.113(6) 12_566 10_556
Mo5 K1 Mo5 124.651(2) 3_565 10_556
O27 K2 O28 132.2(8) . .
O27 K2 O28 105.1(7) . 2_655
O28 K2 O28 122.7(8) . 2_655
O27 K2 K2 128.8(6) . 2_655
O28 K2 K2 99.0(6) . 2_655
O28 K2 K2 23.7(4) 2_655 2_655
O27 K2 K2 171.2(6) . 3_665
O28 K2 K2 39.0(6) . 3_665
O28 K2 K2 83.7(4) 2_655 3_665
K2 K2 K2 60.0 2_655 3_665
Mo1 O1 Mo1 105.94(17) . 10_556
Mo1 O2 Mo1 103.83(17) . 10_556
Mo3 O5 Mo2 107.57(12) . .
Mo3 O6 Mo2 106.34(12) . .
Mo4 O9 Mo5 104.69(12) . .
Mo4 O10 Mo5 104.59(12) . .
Mo5 O11 K1 111.20(13) . .
C1 O12 Mo5 139.4(3) . .
K2 O28 K2 117.3(8) . 3_665
C6 O29 C5 111.7(5) . 10_556
C6 O29 C5 111.7(5) . .
C5 O29 C5 110.4(8) 10_556 .
C6 O29 C4 107.0(7) . .
C5 O29 C4 107.9(5) 10_556 .
C5 O29 C4 107.9(5) . .
O31 O30 O31 116.3(3) 2_665 .
O31 O30 O31 116.3(3) 2_665 3_565
O31 O30 O31 116.3(3) . 3_565
O31 O30 O32 101.3(5) 2_665 .
O31 O30 O32 101.3(5) . .
O31 O30 O32 101.3(5) 3_565 .
O31 O30 C7 104.9(11) 2_665 3_565
O31 O30 C7 108.9(10) . 3_565
O31 O30 C7 23.6(8) 3_565 3_565
O32 O30 C7 124.7(10) . 3_565
O31 O30 C7 23.6(8) 2_665 2_665
O31 O30 C7 104.9(11) . 2_665
O31 O30 C7 108.9(10) 3_565 2_665
O32 O30 C7 124.7(9) . 2_665
C7 O30 C7 90.7(13) 3_565 2_665
O31 O30 C7 108.9(10) 2_665 .
O31 O30 C7 23.6(8) . .
O31 O30 C7 104.9(11) 3_565 .
O32 O30 C7 124.7(10) . .
C7 O30 C7 90.7(13) 3_565 .
C7 O30 C7 90.7(13) 2_665 .
O31 O30 C8 73.4(16) 2_665 2_665
O31 O30 C8 109.0(16) . 2_665
O31 O30 C8 118.4(16) 3_565 2_665
O32 O30 C8 28.3(16) . 2_665
C7 O30 C8 137.8(18) 3_565 2_665
C7 O30 C8 96.6(18) 2_665 2_665
C7 O30 C8 130.4(18) . 2_665
O31 O30 C8 118.4(16) 2_665 .
O31 O30 C8 73.4(16) . .
O31 O30 C8 109.0(16) 3_565 .
O32 O30 C8 28.3(16) . .
C7 O30 C8 130.4(18) 3_565 .
C7 O30 C8 137.8(17) 2_665 .
C7 O30 C8 96.6(18) . .
C8 O30 C8 49(3) 2_665 .
O31 O30 C8 109.0(16) 2_665 3_565
O31 O30 C8 118.4(16) . 3_565
O31 O30 C8 73.4(16) 3_565 3_565
O32 O30 C8 28.3(16) . 3_565
C7 O30 C8 96.6(18) 3_565 3_565
C7 O30 C8 130.4(18) 2_665 3_565
C7 O30 C8 137.8(17) . 3_565
C8 O30 C8 49(3) 2_665 3_565
C8 O30 C8 49(3) . 3_565
C7 O31 O30 79(2) . .
C7 O31 C8 133(3) . .
O30 O31 C8 55.3(14) . .
C8 O32 C8 117(2) 2_665 3_565
C8 O32 C8 117(2) 2_665 .
C8 O32 C8 117(2) 3_565 .
C8 O32 O30 81(4) 2_665 .
C8 O32 O30 81(4) 3_565 .
C8 O32 O30 81(4) . .
C10 N3 C10 110.1(3) 9_556 8_556
C10 N3 C10 179.993(2) 9_556 3
C10 N3 C10 69.9(3) 8_556 3
C10 N3 C10 69.9(3) 9_556 2
C10 N3 C10 179.990(2) 8_556 2
C10 N3 C10 110.1(3) 3 2
C10 N3 C10 69.9(3) 9_556 .
C10 N3 C10 69.9(3) 8_556 .
C10 N3 C10 110.1(3) 3 .
C10 N3 C10 110.1(3) 2 .
C10 N3 C10 110.1(3) 9_556 7_556
C10 N3 C10 110.1(3) 8_556 7_556
C10 N3 C10 69.9(3) 3 7_556
C10 N3 C10 69.9(3) 2 7_556
C10 N3 C10 179.996(1) . 7_556
C10 N3 C9 108.8(3) 9_556 .
C10 N3 C9 108.8(3) 8_556 .
C10 N3 C9 71.2(3) 3 .
C10 N3 C9 71.2(3) 2 .
C10 N3 C9 71.2(3) . .
C10 N3 C9 108.8(3) 7_556 .
C10 N3 C9 71.2(3) 9_556 7_556
C10 N3 C9 71.2(3) 8_556 7_556
C10 N3 C9 108.8(3) 3 7_556
C10 N3 C9 108.8(3) 2 7_556
C10 N3 C9 108.8(3) . 7_556
C10 N3 C9 71.2(3) 7_556 7_556
C9 N3 C9 180.0 . 7_556
O12 C1 C1 127.7(2) . 10_556
O12 C1 C2 124.1(4) . .
C1 C1 C2 108.2(2) 10_556 .
O14 C2 C3 126.8(4) . .
O14 C2 C1 125.6(4) . .
C3 C2 C1 107.7(3) . .
O13 C3 C2 125.8(2) . 10_556
O13 C3 C2 125.9(2) . .
C2 C3 C2 108.3(5) 10_556 .
O31 C7 O30 77(2) . .
O32 C8 C8 31.3(10) . 2_665
O32 C8 C8 31.3(11) . 3_565
C8 C8 C8 60.00(2) 2_665 3_565
O32 C8 O30 71(4) . .
C8 C8 O30 65.7(13) 2_665 .
C8 C8 O30 65.7(13) 3_565 .
O32 C8 O31 121(5) . .
C8 C8 O31 105(2) 2_665 .
C8 C8 O31 113.7(15) 3_565 .
O30 C8 O31 51.3(13) . .
N3 C9 C10 53.4(5) . 3
N3 C9 C10 53.4(5) . 2
C10 C9 C10 88.1(8) 3 2
N3 C9 C10 53.4(5) . .
C10 C9 C10 88.1(8) 3 .
C10 C9 C10 88.1(8) 2 .
N3 C10 C10 55.05(17) . 9_556
N3 C10 C10 55.06(17) . 8_556
C10 C10 C10 91.4(7) 9_556 8_556
N3 C10 C9 55.4(6) . .
C10 C10 C9 90.2(5) 9_556 .
C10 C10 C9 90.2(5) 8_556 .

loop_
_geom_bond_atom_site_label_1
_geom_bond_atom_site_label_2
_geom_bond_distance
_geom_bond_site_symmetry_2
Mo1 O3 1.675(3) .
Mo1 O1 2.064(2) .
Mo1 O2 2.093(2) .
Mo1 S2 2.3061(10) .
Mo1 S1 2.3083(10) .
Mo1 Mo2 2.7819(5) .
Mo2 O4 1.680(3) .
Mo2 O5 2.055(3) .
Mo2 O6 2.074(3) .
Mo2 S2 2.3077(10) .
Mo2 S1 2.3089(10) .
Mo3 O7 1.674(3) .
Mo3 O5 2.049(3) .
Mo3 O6 2.062(3) .
Mo3 S3 2.3034(10) .
Mo3 S4 2.3180(10) .
Mo3 Mo4 2.7939(5) .
Mo4 O8 1.685(3) .
Mo4 O9 2.056(3) .
Mo4 O10 2.067(3) .
Mo4 S3 2.2992(10) .
Mo4 S4 2.3099(10) .
Mo5 O11 1.692(3) .
Mo5 O10 2.068(3) .
Mo5 O9 2.076(3) .
Mo5 S6 2.3054(12) .
Mo5 S5 2.3201(11) .
Mo5 O12 2.441(3) .
Mo5 Mo5 2.7693(7) 10_556
Mo5 K1 3.7389(4) .
S5 Mo5 2.3202(11) 10_556
S5 K1 3.2209(13) .
S6 Mo5 2.3054(12) 10_556
K1 O11 2.778(3) 2_665
K1 O11 2.778(3) 11_666
K1 O11 2.778(3) 12_566
K1 O11 2.778(3) 3_565
K1 O11 2.778(3) .
K1 O11 2.778(3) 10_556
K1 S5 3.2207(14) 3_565
K1 S5 3.2209(14) 2_665
K1 Mo5 3.7388(4) 12_566
K1 Mo5 3.7388(4) 3_565
K1 Mo5 3.7388(4) 10_556
K2 O27 1.379(15) .
K2 O28 1.621(16) .
K2 O28 2.536(16) 2_655
K2 K2 3.582(3) 2_655
K2 K2 3.582(3) 3_665
O1 Mo1 2.064(2) 10_556
O2 Mo1 2.093(2) 10_556
O12 C1 1.251(5) .
O13 C3 1.245(7) .
O14 C2 1.241(5) .
O28 K2 2.536(16) 3_665
O29 C6 1.492(12) .
O29 C5 1.493(8) 10_556
O29 C5 1.493(8) .
O29 C4 1.520(10) .
O30 O31 1.494(9) 2_665
O30 O31 1.494(9) .
O30 O31 1.494(9) 3_565
O30 O32 1.506(19) .
O30 C7 1.51(2) 3_565
O30 C7 1.51(2) 2_665
O30 C7 1.51(2) .
O30 C8 1.57(4) 2_665
O30 C8 1.57(4) .
O30 C8 1.57(4) 3_565
O31 C7 0.61(2) .
O31 C8 1.83(4) .
O32 C8 0.76(4) 2_665
O32 C8 0.76(4) 3_565
O32 C8 0.76(4) .
N3 C10 1.492(9) 9_556
N3 C10 1.492(9) 8_556
N3 C10 1.492(9) 3
N3 C10 1.492(9) 2
N3 C10 1.492(9) .
N3 C10 1.492(9) 7_556
N3 C9 1.529(17) .
N3 C9 1.529(17) 7_556
C1 C1 1.475(8) 10_556
C1 C2 1.481(5) .
C2 C3 1.480(5) .
C3 C2 1.480(5) 10_556
C8 C8 1.29(8) 2_665
C8 C8 1.29(8) 3_565
C9 C10 1.759(13) 3
C9 C10 1.759(13) 2
C9 C10 1.759(13) .
C10 C10 1.709(12) 9_556
C10 C10 1.710(12) 8_556
